data_4333514
loop_
_publ_author_name
'Tsai, Ming-Che'
'Tsai, Fu-Te'
'Lu, Tsai-Te'
'Tsai, Ming-Li'
'Wei, Yin-Ching'
'Hsu, I-Jui'
'Lee, Jyh-Fu'
'Liaw, Wen-Feng'

_publ_section_title
;
 Relative Binding Affinity of Thiolate, Imidazolate, Phenoxide, and
 Nitrite Toward the {Fe(NO)2} Motif of Dinitrosyl Iron Complexes (DNICs):
 The Characteristic Pre-Edge Energy of {Fe(NO)2}9DNICs
;
_journal_coden_ASTM INOCAJ
_journal_issue 19
_journal_name_full 'Inorganic Chemistry'
_journal_page_first 9579
_journal_page_last 9591
_journal_paper_doi 10.1021/ic901675p
_journal_volume 48
_journal_year 2009
_chemical_formula_sum 'C36 H30 Fe N5 O6 P2'
_chemical_formula_weight 746.44
_space_group_IT_number 2
_symmetry_cell_setting triclinic
_symmetry_space_group_name_Hall '-P 1'
_symmetry_space_group_name_H-M 'P -1'
_atom_sites_solution_hydrogens geom
_atom_sites_solution_primary direct
_atom_sites_solution_secondary difmap
_audit_creation_method SHELXL-97
_cell_angle_alpha 79.6050(10)
_cell_angle_beta 87.3260(10)
_cell_angle_gamma 72.2490(10)
_cell_formula_units_Z 4
_cell_length_a 11.6133(3)
_cell_length_b 16.3956(4)
_cell_length_c 19.5741(4)
_cell_measurement_reflns_used 9924
_cell_measurement_temperature 296(2)
_cell_measurement_theta_max 25
_cell_measurement_theta_min 2.5
_cell_volume 3491.21(14)
_computing_cell_refinement 'Bruker APEX2'
_computing_data_collection 'Bruker APEX2'
_computing_data_reduction 'Bruker Saint'
_computing_molecular_graphics 'Bruker APEX2'
_computing_publication_material 'Bruker APEX2'
_computing_structure_refinement 'Shelxtl-97 (Sheldrick, 2008)'
_computing_structure_solution 'Shelxtl-97 (Sheldrick, 2008)'
_diffrn_ambient_temperature 296(2)
_diffrn_measured_fraction_theta_full 0.996
_diffrn_measured_fraction_theta_max 0.996
_diffrn_measurement_device_type 'CCD area detector'
_diffrn_measurement_method 'phi and omega scans'
_diffrn_radiation_monochromator graphite
_diffrn_radiation_source 'fine-focus sealed tube'
_diffrn_radiation_type MoK\a
_diffrn_radiation_wavelength 0.71073
_diffrn_reflns_av_R_equivalents 0.0359
_diffrn_reflns_av_sigmaI/netI 0.0413
_diffrn_reflns_limit_h_max 15
_diffrn_reflns_limit_h_min -15
_diffrn_reflns_limit_k_max 21
_diffrn_reflns_limit_k_min -21
_diffrn_reflns_limit_l_max 24
_diffrn_reflns_limit_l_min -26
_diffrn_reflns_number 64313
_diffrn_reflns_theta_full 28.34
_diffrn_reflns_theta_max 28.34
_diffrn_reflns_theta_min 1.06
_exptl_absorpt_coefficient_mu 0.577
_exptl_absorpt_correction_T_max 0.7457
_exptl_absorpt_correction_T_min 0.6910
_exptl_absorpt_correction_type empirical
_exptl_crystal_colour Black
_exptl_crystal_density_diffrn 1.420
_exptl_crystal_density_meas ?
_exptl_crystal_density_method 'not measured'
_exptl_crystal_description Lump
_exptl_crystal_F_000 1540
_exptl_crystal_size_max 0.30
_exptl_crystal_size_mid 0.25
_exptl_crystal_size_min 0.25
_refine_diff_density_max 0.576
_refine_diff_density_min -0.484
_refine_diff_density_rms 0.063
_refine_ls_extinction_method none
_refine_ls_goodness_of_fit_ref 1.052
_refine_ls_hydrogen_treatment constr
_refine_ls_matrix_type full
_refine_ls_number_parameters 901
_refine_ls_number_reflns 17350
_refine_ls_number_restraints 0
_refine_ls_restrained_S_all 1.052
_refine_ls_R_factor_all 0.0554
_refine_ls_R_factor_gt 0.0378
_refine_ls_shift/su_max 0.001
_refine_ls_shift/su_mean 0.000
_refine_ls_structure_factor_coef Fsqd
_refine_ls_weighting_details 'calc w=1/[\s^2^(Fo^2^)+(0.0441P)^2^+0.9545P] where P=(Fo^2^+2Fc^2^)/3'
_refine_ls_weighting_scheme calc
_refine_ls_wR_factor_gt 0.0903
_refine_ls_wR_factor_ref 0.0983
_reflns_number_gt 13258
_reflns_number_total 17350
_reflns_threshold_expression >2sigma(I)
_cod_duplicate_entry 4303353
_cod_data_source_file ic901675psup1.cif
_cod_data_source_block 08dc31lt_0m
_cod_depositor_comments
;
The following automatic conversions were performed:

'_symmetry_cell_setting' value 'Triclinic' changed to 'triclinic'
according to /home/saulius/struct/CIF-dictionaries/cif_core.dic
dictionary named 'cif_core.dic' version 2.4.2 from 2011-04-26.

Automatic conversion script
Id: cif_fix_values 1891 2012-01-12 08:04:46Z andrius 

The following automatic conversions were performed:

'_exptl_crystal_density_meas' value 'not measured' was changed to '?'
- the value is perceived as not measured.

Automatic conversion script
Id: cif_fix_values 3008 2015-01-20 13:52:24Z robertas 
;
_cod_original_sg_symbol_H-M P-1
_cod_database_code 4333514

loop_
_symmetry_equiv_pos_as_xyz
'x, y, z'
'-x, -y, -z'

loop_
_atom_site_label
_atom_site_type_symbol
_atom_site_fract_x
_atom_site_fract_y
_atom_site_fract_z
_atom_site_U_iso_or_equiv
_atom_site_adp_type
_atom_site_occupancy
_atom_site_symmetry_multiplicity
_atom_site_calc_flag
_atom_site_refinement_flags
Fe1 Fe 0.10730(2) 0.705812(19) 0.072197(13) 0.02353(7) Uani 1 1 d .
Fe2 Fe 0.84670(2) 0.279113(18) 0.424881(13) 0.02318(7) Uani 1 1 d .
N1 N 0.27423(12) 0.23813(9) 0.82175(7) 0.0159(3) Uani 1 1 d .
N2 N 0.26833(12) 0.20563(10) 0.32073(7) 0.0175(3) Uani 1 1 d .
N3 N 0.08011(13) 0.60933(11) 0.10096(8) 0.0252(3) Uani 1 1 d .
N4 N 0.12151(13) 0.75302(10) 0.14005(8) 0.0233(3) Uani 1 1 d .
N5 N 0.32845(14) 0.65100(11) 0.00960(9) 0.0268(4) Uani 1 1 d .
N6 N -0.05147(15) 0.85085(11) -0.01774(8) 0.0293(4) Uani 1 1 d .
N7 N 0.84577(14) 0.23624(11) 0.35216(8) 0.0257(3) Uani 1 1 d .
N8 N 0.89687(13) 0.36743(10) 0.41132(8) 0.0232(3) Uani 1 1 d .
N9 N 0.98369(15) 0.14511(11) 0.51936(9) 0.0298(4) Uani 1 1 d .
N10 N 0.63187(15) 0.37174(11) 0.48847(9) 0.0288(4) Uani 1 1 d .
O1 O 0.07067(14) 0.54708(9) 0.13814(8) 0.0384(4) Uani 1 1 d .
O2 O 0.12927(13) 0.76776(10) 0.19580(7) 0.0348(3) Uani 1 1 d .
O3 O 0.22742(11) 0.70821(9) -0.00689(7) 0.0306(3) Uani 1 1 d .
O4 O 0.33085(13) 0.61103(10) 0.06970(8) 0.0368(4) Uani 1 1 d .
O5 O -0.03639(12) 0.76995(9) 0.01053(7) 0.0296(3) Uani 1 1 d .
O6 O 0.02153(13) 0.88253(9) 0.00019(7) 0.0338(3) Uani 1 1 d .
O7 O 0.85527(13) 0.22148(10) 0.29560(7) 0.0363(3) Uani 1 1 d .
O8 O 0.92233(13) 0.43049(9) 0.38680(7) 0.0307(3) Uani 1 1 d .
O9 O 0.66717(12) 0.32819(9) 0.43780(7) 0.0285(3) Uani 1 1 d .
O10 O 0.71365(12) 0.37500(9) 0.52392(7) 0.0286(3) Uani 1 1 d .
O11 O 0.87127(12) 0.18825(9) 0.51569(7) 0.0319(3) Uani 1 1 d .
O12 O 1.04101(13) 0.17058(10) 0.46960(8) 0.0400(4) Uani 1 1 d .
P1 P 0.24416(4) 0.20382(3) 0.75597(2) 0.01361(9) Uani 1 1 d .
P2 P 0.38158(4) 0.27071(3) 0.84189(2) 0.01372(9) Uani 1 1 d .
P3 P 0.22541(4) 0.19074(3) 0.24965(2) 0.01425(9) Uani 1 1 d .
P4 P 0.37370(4) 0.23719(3) 0.34488(2) 0.01477(9) Uani 1 1 d .
C1 C 0.21223(14) 0.10198(11) 0.78292(8) 0.0160(3) Uani 1 1 d .
C2 C 0.16651(15) 0.08377(12) 0.84926(9) 0.0203(4) Uani 1 1 d .
H2 H 0.1579 0.1223 0.8800 0.024 Uiso 1 1 calc R
C3 C 0.13378(16) 0.00826(13) 0.86945(10) 0.0254(4) Uani 1 1 d .
H3 H 0.1039 -0.0040 0.9138 0.031 Uiso 1 1 calc R
C4 C 0.14586(16) -0.04878(13) 0.82340(11) 0.0283(4) Uani 1 1 d .
H4 H 0.1239 -0.0993 0.8370 0.034 Uiso 1 1 calc R
C5 C 0.19044(16) -0.03108(12) 0.75720(10) 0.0267(4) Uani 1 1 d .
H5 H 0.1978 -0.0695 0.7265 0.032 Uiso 1 1 calc R
C6 C 0.22413(15) 0.04406(12) 0.73682(9) 0.0210(4) Uani 1 1 d .
H6 H 0.2545 0.0558 0.6926 0.025 Uiso 1 1 calc R
C7 C 0.36496(14) 0.18746(11) 0.69447(8) 0.0155(3) Uani 1 1 d .
C8 C 0.47127(15) 0.12056(11) 0.71410(9) 0.0170(3) Uani 1 1 d .
H8 H 0.4743 0.0816 0.7554 0.020 Uiso 1 1 calc R
C9 C 0.57238(15) 0.11185(12) 0.67241(9) 0.0198(4) Uani 1 1 d .
H9 H 0.6431 0.0671 0.6856 0.024 Uiso 1 1 calc R
C10 C 0.56807(16) 0.17004(12) 0.61083(9) 0.0224(4) Uani 1 1 d .
H10 H 0.6362 0.1646 0.5830 0.027 Uiso 1 1 calc R
C11 C 0.46261(16) 0.23609(13) 0.59085(9) 0.0246(4) Uani 1 1 d .
H11 H 0.4599 0.2747 0.5494 0.029 Uiso 1 1 calc R
C12 C 0.36083(15) 0.24530(12) 0.63214(9) 0.0198(4) Uani 1 1 d .
H12 H 0.2900 0.2898 0.6184 0.024 Uiso 1 1 calc R
C13 C 0.10953(14) 0.27819(11) 0.71296(8) 0.0161(3) Uani 1 1 d .
C14 C 0.05256(15) 0.25467(12) 0.66169(9) 0.0203(4) Uani 1 1 d .
H14 H 0.0858 0.2008 0.6483 0.024 Uiso 1 1 calc R
C15 C -0.05309(16) 0.31138(13) 0.63093(9) 0.0241(4) Uani 1 1 d .
H15 H -0.0914 0.2954 0.5972 0.029 Uiso 1 1 calc R
C16 C -0.10221(16) 0.39195(13) 0.65015(10) 0.0270(4) Uani 1 1 d .
H16 H -0.1730 0.4302 0.6290 0.032 Uiso 1 1 calc R
C17 C -0.04648(17) 0.41586(13) 0.70068(11) 0.0291(4) Uani 1 1 d .
H17 H -0.0798 0.4701 0.7135 0.035 Uiso 1 1 calc R
C18 C 0.05926(15) 0.35894(12) 0.73245(9) 0.0219(4) Uani 1 1 d .
H18 H 0.0964 0.3749 0.7668 0.026 Uiso 1 1 calc R
C19 C 0.44167(15) 0.33171(11) 0.77117(8) 0.0166(3) Uani 1 1 d .
C20 C 0.55457(15) 0.29866(12) 0.74211(9) 0.0198(4) Uani 1 1 d .
H20 H 0.6052 0.2441 0.7611 0.024 Uiso 1 1 calc R
C21 C 0.59097(17) 0.34781(13) 0.68449(10) 0.0282(4) Uani 1 1 d .
H21 H 0.6661 0.3259 0.6649 0.034 Uiso 1 1 calc R
C22 C 0.51631(19) 0.42883(14) 0.65634(10) 0.0321(5) Uani 1 1 d .
H22 H 0.5412 0.4611 0.6177 0.038 Uiso 1 1 calc R
C23 C 0.4049(2) 0.46237(13) 0.68508(10) 0.0321(5) Uani 1 1 d .
H23 H 0.3551 0.5173 0.6661 0.038 Uiso 1 1 calc R
C24 C 0.36729(17) 0.41410(12) 0.74228(9) 0.0247(4) Uani 1 1 d .
H24 H 0.2921 0.4367 0.7616 0.030 Uiso 1 1 calc R
C25 C 0.32359(14) 0.34390(11) 0.90202(8) 0.0145(3) Uani 1 1 d .
C26 C 0.38848(15) 0.39777(11) 0.91653(8) 0.0173(3) Uani 1 1 d .
H26 H 0.4595 0.3986 0.8928 0.021 Uiso 1 1 calc R
C27 C 0.34747(16) 0.44991(12) 0.96608(9) 0.0212(4) Uani 1 1 d .
H27 H 0.3916 0.4850 0.9763 0.025 Uiso 1 1 calc R
C28 C 0.24001(17) 0.44996(12) 1.00067(9) 0.0232(4) Uani 1 1 d .
H28 H 0.2122 0.4855 1.0338 0.028 Uiso 1 1 calc R
C29 C 0.17450(16) 0.39755(12) 0.98607(9) 0.0230(4) Uani 1 1 d .
H29 H 0.1023 0.3983 1.0090 0.028 Uiso 1 1 calc R
C30 C 0.21613(15) 0.34355(12) 0.93717(9) 0.0191(4) Uani 1 1 d .
H30 H 0.1728 0.3075 0.9279 0.023 Uiso 1 1 calc R
C31 C 0.50444(14) 0.18177(11) 0.88401(8) 0.0158(3) Uani 1 1 d .
C32 C 0.61196(15) 0.19489(12) 0.90203(9) 0.0188(4) Uani 1 1 d .
H32 H 0.6209 0.2503 0.8921 0.023 Uiso 1 1 calc R
C33 C 0.70485(15) 0.12557(12) 0.93454(9) 0.0210(4) Uani 1 1 d .
H33 H 0.7758 0.1346 0.9468 0.025 Uiso 1 1 calc R
C34 C 0.69257(16) 0.04280(12) 0.94892(9) 0.0220(4) Uani 1 1 d .
H34 H 0.7559 -0.0038 0.9699 0.026 Uiso 1 1 calc R
C35 C 0.58586(16) 0.02923(12) 0.93207(9) 0.0214(4) Uani 1 1 d .
H35 H 0.5774 -0.0263 0.9422 0.026 Uiso 1 1 calc R
C36 C 0.49190(15) 0.09849(12) 0.90009(8) 0.0191(4) Uani 1 1 d .
H36 H 0.4202 0.0894 0.8893 0.023 Uiso 1 1 calc R
C37 C 0.18293(14) 0.09231(11) 0.26564(9) 0.0169(3) Uani 1 1 d .
C38 C 0.14249(15) 0.06531(12) 0.33158(9) 0.0223(4) Uani 1 1 d .
H38 H 0.1399 0.0971 0.3667 0.027 Uiso 1 1 calc R
C39 C 0.10628(16) -0.00893(13) 0.34449(11) 0.0287(4) Uani 1 1 d .
H39 H 0.0789 -0.0269 0.3884 0.034 Uiso 1 1 calc R
C40 C 0.11067(16) -0.05673(13) 0.29220(11) 0.0299(5) Uani 1 1 d .
H40 H 0.0869 -0.1069 0.3013 0.036 Uiso 1 1 calc R
C41 C 0.15017(16) -0.03023(13) 0.22675(11) 0.0274(4) Uani 1 1 d .
H41 H 0.1528 -0.0625 0.1919 0.033 Uiso 1 1 calc R
C42 C 0.18590(15) 0.04428(12) 0.21288(9) 0.0217(4) Uani 1 1 d .
H42 H 0.2118 0.0624 0.1687 0.026 Uiso 1 1 calc R
C43 C 0.33953(14) 0.18013(11) 0.18398(8) 0.0156(3) Uani 1 1 d .
C44 C 0.44125(15) 0.10743(11) 0.19511(9) 0.0183(3) Uani 1 1 d .
H44 H 0.4447 0.0638 0.2333 0.022 Uiso 1 1 calc R
C45 C 0.53743(15) 0.09957(12) 0.14967(9) 0.0201(4) Uani 1 1 d .
H45 H 0.6048 0.0505 0.1570 0.024 Uiso 1 1 calc R
C46 C 0.53284(16) 0.16503(13) 0.09322(9) 0.0242(4) Uani 1 1 d .
H46 H 0.5974 0.1600 0.0627 0.029 Uiso 1 1 calc R
C47 C 0.43272(17) 0.23776(13) 0.08216(10) 0.0292(5) Uani 1 1 d .
H47 H 0.4306 0.2819 0.0445 0.035 Uiso 1 1 calc R
C48 C 0.33519(16) 0.24532(13) 0.12697(9) 0.0238(4) Uani 1 1 d .
H48 H 0.2672 0.2939 0.1189 0.029 Uiso 1 1 calc R
C49 C 0.09361(14) 0.27731(11) 0.21589(8) 0.0161(3) Uani 1 1 d .
C50 C 0.03584(16) 0.27382(13) 0.15585(9) 0.0229(4) Uani 1 1 d .
H50 H 0.0675 0.2277 0.1321 0.028 Uiso 1 1 calc R
C51 C -0.06840(16) 0.33903(13) 0.13196(9) 0.0261(4) Uani 1 1 d .
H51 H -0.1071 0.3368 0.0921 0.031 Uiso 1 1 calc R
C52 C -0.11538(16) 0.40782(13) 0.16740(9) 0.0250(4) Uani 1 1 d .
H52 H -0.1853 0.4518 0.1511 0.030 Uiso 1 1 calc R
C53 C -0.05871(16) 0.41138(12) 0.22686(9) 0.0233(4) Uani 1 1 d .
H53 H -0.0906 0.4576 0.2504 0.028 Uiso 1 1 calc R
C54 C 0.04596(15) 0.34590(11) 0.25151(9) 0.0185(4) Uani 1 1 d .
H54 H 0.0838 0.3481 0.2917 0.022 Uiso 1 1 calc R
C55 C 0.49338(14) 0.14572(11) 0.38660(8) 0.0161(3) Uani 1 1 d .
C56 C 0.48584(15) 0.06167(12) 0.39205(8) 0.0192(4) Uani 1 1 d .
H56 H 0.4185 0.0529 0.3743 0.023 Uiso 1 1 calc R
C57 C 0.57829(16) -0.00920(12) 0.42379(9) 0.0223(4) Uani 1 1 d .
H57 H 0.5725 -0.0652 0.4273 0.027 Uiso 1 1 calc R
C58 C 0.67923(16) 0.00337(12) 0.45022(9) 0.0231(4) Uani 1 1 d .
H58 H 0.7416 -0.0441 0.4710 0.028 Uiso 1 1 calc R
C59 C 0.68664(16) 0.08707(13) 0.44544(10) 0.0259(4) Uani 1 1 d .
H59 H 0.7540 0.0956 0.4634 0.031 Uiso 1 1 calc R
C60 C 0.59471(16) 0.15788(12) 0.41425(9) 0.0221(4) Uani 1 1 d .
H60 H 0.6002 0.2138 0.4116 0.026 Uiso 1 1 calc R
C61 C 0.31163(15) 0.30859(11) 0.40609(8) 0.0170(3) Uani 1 1 d .
C62 C 0.36889(16) 0.36720(11) 0.41982(9) 0.0214(4) Uani 1 1 d .
H62 H 0.4405 0.3697 0.3975 0.026 Uiso 1 1 calc R
C63 C 0.31873(18) 0.42185(12) 0.46702(9) 0.0258(4) Uani 1 1 d .
H63 H 0.3570 0.4609 0.4765 0.031 Uiso 1 1 calc R
C64 C 0.21153(18) 0.41837(13) 0.50018(9) 0.0276(4) Uani 1 1 d .
H64 H 0.1773 0.4557 0.5312 0.033 Uiso 1 1 calc R
C65 C 0.15593(17) 0.35955(14) 0.48702(9) 0.0284(4) Uani 1 1 d .
H65 H 0.0847 0.3570 0.5097 0.034 Uiso 1 1 calc R
C66 C 0.20506(16) 0.30421(13) 0.44028(9) 0.0239(4) Uani 1 1 d .
H66 H 0.1673 0.2645 0.4318 0.029 Uiso 1 1 calc R
C67 C 0.43862(15) 0.29841(12) 0.27684(9) 0.0187(4) Uani 1 1 d .
C68 C 0.36863(18) 0.38267(13) 0.24858(10) 0.0270(4) Uani 1 1 d .
H68 H 0.2934 0.4068 0.2672 0.032 Uiso 1 1 calc R
C69 C 0.4111(2) 0.43026(14) 0.19294(11) 0.0387(5) Uani 1 1 d .
H69 H 0.3644 0.4862 0.1740 0.046 Uiso 1 1 calc R
C70 C 0.5232(2) 0.39406(15) 0.16579(11) 0.0419(6) Uani 1 1 d .
H70 H 0.5517 0.4260 0.1284 0.050 Uiso 1 1 calc R
C71 C 0.5933(2) 0.31147(16) 0.19322(11) 0.0375(5) Uani 1 1 d .
H71 H 0.6686 0.2880 0.1744 0.045 Uiso 1 1 calc R
C72 C 0.55147(17) 0.26307(13) 0.24902(9) 0.0247(4) Uani 1 1 d .
H72 H 0.5988 0.2072 0.2677 0.030 Uiso 1 1 calc R

loop_
_atom_site_aniso_label
_atom_site_aniso_U_11
_atom_site_aniso_U_22
_atom_site_aniso_U_33
_atom_site_aniso_U_23
_atom_site_aniso_U_13
_atom_site_aniso_U_12
Fe1 0.02582(14) 0.02905(16) 0.01995(13) -0.00465(11) 0.00115(10) -0.01437(12)
Fe2 0.02786(15) 0.02548(15) 0.01961(13) -0.00288(11) -0.00107(10) -0.01344(12)
N1 0.0137(7) 0.0195(8) 0.0153(7) -0.0026(6) -0.0002(5) -0.0065(6)
N2 0.0157(7) 0.0232(8) 0.0138(7) -0.0017(6) -0.0018(5) -0.0068(6)
N3 0.0205(8) 0.0260(9) 0.0292(8) -0.0075(7) 0.0051(6) -0.0063(7)
N4 0.0218(8) 0.0258(9) 0.0238(8) -0.0041(7) 0.0021(6) -0.0099(7)
N5 0.0201(8) 0.0301(9) 0.0327(9) -0.0116(7) 0.0017(7) -0.0080(7)
N6 0.0262(8) 0.0321(10) 0.0278(9) -0.0017(7) -0.0003(7) -0.0079(8)
N7 0.0249(8) 0.0283(9) 0.0263(8) -0.0063(7) 0.0001(6) -0.0106(7)
N8 0.0204(8) 0.0267(9) 0.0225(8) -0.0057(7) 0.0001(6) -0.0063(7)
N9 0.0308(9) 0.0266(9) 0.0312(9) -0.0003(7) -0.0006(7) -0.0101(8)
N10 0.0295(9) 0.0298(10) 0.0296(9) -0.0074(7) 0.0020(7) -0.0116(7)
O1 0.0463(9) 0.0259(8) 0.0398(9) -0.0006(7) 0.0113(7) -0.0107(7)
O2 0.0426(9) 0.0439(9) 0.0248(7) -0.0112(7) 0.0037(6) -0.0209(7)
O3 0.0192(7) 0.0336(8) 0.0365(8) -0.0051(6) -0.0033(6) -0.0045(6)
O4 0.0328(8) 0.0431(9) 0.0373(8) 0.0044(7) -0.0062(6) -0.0209(7)
O5 0.0308(7) 0.0315(8) 0.0291(7) 0.0022(6) -0.0051(6) -0.0164(6)
O6 0.0372(8) 0.0288(8) 0.0377(8) -0.0005(6) -0.0056(6) -0.0156(7)
O7 0.0407(8) 0.0469(10) 0.0288(8) -0.0162(7) 0.0050(6) -0.0197(7)
O8 0.0371(8) 0.0268(8) 0.0321(8) -0.0060(6) 0.0060(6) -0.0160(7)
O9 0.0280(7) 0.0348(8) 0.0285(7) -0.0123(6) 0.0013(6) -0.0141(6)
O10 0.0304(7) 0.0317(8) 0.0269(7) -0.0090(6) -0.0015(6) -0.0117(6)
O11 0.0280(7) 0.0334(8) 0.0298(7) -0.0026(6) -0.0007(6) -0.0040(6)
O12 0.0385(8) 0.0483(10) 0.0368(8) -0.0013(7) 0.0074(7) -0.0227(8)
P1 0.01227(19) 0.0150(2) 0.01285(19) -0.00140(16) -0.00162(15) -0.00338(16)
P2 0.01253(19) 0.0156(2) 0.01307(19) -0.00169(16) -0.00045(15) -0.00475(17)
P3 0.01279(19) 0.0163(2) 0.01242(19) -0.00141(16) -0.00134(15) -0.00303(17)
P4 0.0142(2) 0.0166(2) 0.01310(19) -0.00110(16) -0.00123(15) -0.00460(17)
C1 0.0125(7) 0.0162(9) 0.0179(8) -0.0006(7) -0.0029(6) -0.0030(7)
C2 0.0158(8) 0.0219(9) 0.0209(9) -0.0008(7) -0.0002(6) -0.0040(7)
C3 0.0166(8) 0.0268(10) 0.0289(10) 0.0051(8) 0.0002(7) -0.0064(8)
C4 0.0200(9) 0.0204(10) 0.0445(12) 0.0028(9) -0.0040(8) -0.0104(8)
C5 0.0229(9) 0.0209(10) 0.0375(11) -0.0080(8) -0.0060(8) -0.0058(8)
C6 0.0191(8) 0.0208(9) 0.0225(9) -0.0038(7) -0.0038(7) -0.0043(7)
C7 0.0156(8) 0.0161(9) 0.0147(8) -0.0028(7) -0.0012(6) -0.0043(7)
C8 0.0181(8) 0.0156(9) 0.0163(8) -0.0010(7) -0.0011(6) -0.0046(7)
C9 0.0149(8) 0.0194(9) 0.0244(9) -0.0065(7) -0.0004(7) -0.0023(7)
C10 0.0187(8) 0.0290(10) 0.0200(9) -0.0070(8) 0.0042(7) -0.0070(8)
C11 0.0274(10) 0.0278(10) 0.0156(8) 0.0022(7) 0.0008(7) -0.0076(8)
C12 0.0180(8) 0.0225(10) 0.0153(8) 0.0014(7) -0.0034(6) -0.0030(7)
C13 0.0128(8) 0.0185(9) 0.0162(8) 0.0002(7) -0.0011(6) -0.0052(7)
C14 0.0179(8) 0.0225(10) 0.0198(8) -0.0041(7) -0.0018(7) -0.0045(7)
C15 0.0188(9) 0.0336(11) 0.0186(9) -0.0010(8) -0.0045(7) -0.0073(8)
C16 0.0165(9) 0.0281(11) 0.0293(10) 0.0066(8) -0.0064(7) -0.0020(8)
C17 0.0216(9) 0.0204(10) 0.0408(11) -0.0032(9) -0.0049(8) -0.0002(8)
C18 0.0178(8) 0.0211(10) 0.0270(9) -0.0040(8) -0.0030(7) -0.0058(7)
C19 0.0186(8) 0.0190(9) 0.0142(8) -0.0023(7) -0.0002(6) -0.0089(7)
C20 0.0184(8) 0.0234(10) 0.0196(8) -0.0047(7) 0.0026(7) -0.0090(7)
C21 0.0269(10) 0.0357(12) 0.0260(10) -0.0085(9) 0.0099(8) -0.0152(9)
C22 0.0452(12) 0.0303(12) 0.0238(10) 0.0012(9) 0.0090(9) -0.0207(10)
C23 0.0422(12) 0.0234(11) 0.0247(10) 0.0055(8) 0.0014(8) -0.0070(9)
C24 0.0240(9) 0.0256(10) 0.0211(9) -0.0016(8) 0.0015(7) -0.0040(8)
C25 0.0145(8) 0.0134(8) 0.0132(7) -0.0003(6) -0.0025(6) -0.0015(6)
C26 0.0170(8) 0.0183(9) 0.0160(8) -0.0002(7) -0.0016(6) -0.0057(7)
C27 0.0260(9) 0.0180(9) 0.0199(9) -0.0023(7) -0.0044(7) -0.0069(8)
C28 0.0297(10) 0.0202(10) 0.0160(8) -0.0051(7) 0.0004(7) -0.0011(8)
C29 0.0180(8) 0.0263(10) 0.0202(9) -0.0019(8) 0.0035(7) -0.0015(8)
C30 0.0167(8) 0.0223(9) 0.0183(8) -0.0020(7) -0.0010(6) -0.0067(7)
C31 0.0156(8) 0.0187(9) 0.0124(7) -0.0027(7) 0.0002(6) -0.0039(7)
C32 0.0176(8) 0.0196(9) 0.0197(8) -0.0031(7) -0.0013(6) -0.0062(7)
C33 0.0151(8) 0.0256(10) 0.0219(9) -0.0035(8) -0.0035(7) -0.0052(7)
C34 0.0207(9) 0.0223(10) 0.0179(8) -0.0020(7) -0.0036(7) 0.0009(7)
C35 0.0260(9) 0.0184(9) 0.0188(8) 0.0002(7) -0.0027(7) -0.0067(8)
C36 0.0193(8) 0.0231(10) 0.0161(8) -0.0019(7) -0.0019(6) -0.0088(7)
C37 0.0131(8) 0.0158(9) 0.0203(8) -0.0008(7) -0.0012(6) -0.0035(7)
C38 0.0184(8) 0.0223(10) 0.0232(9) -0.0003(7) 0.0018(7) -0.0041(7)
C39 0.0199(9) 0.0268(11) 0.0346(11) 0.0047(9) 0.0050(8) -0.0066(8)
C40 0.0201(9) 0.0221(10) 0.0487(13) 0.0003(9) -0.0019(8) -0.0114(8)
C41 0.0222(9) 0.0238(10) 0.0381(11) -0.0078(9) -0.0057(8) -0.0074(8)
C42 0.0192(8) 0.0234(10) 0.0222(9) -0.0030(7) -0.0029(7) -0.0062(7)
C43 0.0161(8) 0.0171(9) 0.0138(8) -0.0035(6) 0.0001(6) -0.0048(7)
C44 0.0183(8) 0.0162(9) 0.0197(8) -0.0006(7) -0.0012(6) -0.0052(7)
C45 0.0162(8) 0.0191(9) 0.0237(9) -0.0062(7) 0.0003(7) -0.0021(7)
C46 0.0210(9) 0.0314(11) 0.0187(9) -0.0052(8) 0.0058(7) -0.0059(8)
C47 0.0287(10) 0.0303(11) 0.0189(9) 0.0071(8) 0.0041(7) -0.0016(9)
C48 0.0211(9) 0.0243(10) 0.0171(8) 0.0039(7) 0.0003(7) 0.0019(8)
C49 0.0137(8) 0.0178(9) 0.0150(8) -0.0003(7) -0.0002(6) -0.0037(7)
C50 0.0215(9) 0.0264(10) 0.0181(8) -0.0061(7) -0.0031(7) -0.0015(8)
C51 0.0225(9) 0.0325(11) 0.0198(9) -0.0023(8) -0.0079(7) -0.0035(8)
C52 0.0186(9) 0.0247(10) 0.0241(9) 0.0027(8) -0.0053(7) 0.0015(8)
C53 0.0223(9) 0.0190(9) 0.0251(9) -0.0036(7) -0.0013(7) -0.0013(7)
C54 0.0179(8) 0.0194(9) 0.0177(8) -0.0023(7) -0.0015(6) -0.0053(7)
C55 0.0152(8) 0.0188(9) 0.0137(8) -0.0022(7) -0.0008(6) -0.0046(7)
C56 0.0193(8) 0.0228(9) 0.0155(8) -0.0026(7) -0.0025(6) -0.0065(7)
C57 0.0267(9) 0.0179(9) 0.0206(9) -0.0013(7) -0.0030(7) -0.0052(8)
C58 0.0204(9) 0.0231(10) 0.0207(9) -0.0017(7) -0.0042(7) 0.0005(8)
C59 0.0190(9) 0.0279(11) 0.0299(10) -0.0047(8) -0.0070(7) -0.0049(8)
C60 0.0200(9) 0.0191(9) 0.0284(9) -0.0042(8) -0.0051(7) -0.0070(7)
C61 0.0176(8) 0.0173(9) 0.0138(8) -0.0011(7) -0.0023(6) -0.0026(7)
C62 0.0228(9) 0.0182(9) 0.0209(9) -0.0007(7) -0.0028(7) -0.0041(7)
C63 0.0359(11) 0.0158(9) 0.0229(9) -0.0031(7) -0.0049(8) -0.0033(8)
C64 0.0336(10) 0.0237(10) 0.0170(9) -0.0038(8) -0.0026(7) 0.0042(8)
C65 0.0229(9) 0.0396(12) 0.0180(9) -0.0045(8) 0.0014(7) -0.0028(9)
C66 0.0207(9) 0.0331(11) 0.0189(9) -0.0041(8) -0.0011(7) -0.0096(8)
C67 0.0206(8) 0.0213(9) 0.0159(8) -0.0011(7) -0.0002(6) -0.0096(7)
C68 0.0318(10) 0.0228(10) 0.0233(9) 0.0008(8) 0.0012(8) -0.0067(8)
C69 0.0593(15) 0.0260(11) 0.0286(11) 0.0062(9) 0.0019(10) -0.0161(11)
C70 0.0594(15) 0.0412(14) 0.0306(11) 0.0031(10) 0.0103(10) -0.0300(12)
C71 0.0372(12) 0.0483(14) 0.0337(11) -0.0088(10) 0.0143(9) -0.0237(11)
C72 0.0250(9) 0.0269(10) 0.0237(9) -0.0043(8) 0.0033(7) -0.0104(8)

loop_
_atom_type_symbol
_atom_type_description
_atom_type_scat_dispersion_real
_atom_type_scat_dispersion_imag
_atom_type_scat_source
C C 0.0033 0.0016 'International Tables Vol C Tables 4.2.6.8 and 6.1.1.4'
H H 0.0000 0.0000 'International Tables Vol C Tables 4.2.6.8 and 6.1.1.4'
N N 0.0061 0.0033 'International Tables Vol C Tables 4.2.6.8 and 6.1.1.4'
O O 0.0106 0.0060 'International Tables Vol C Tables 4.2.6.8 and 6.1.1.4'
P P 0.1023 0.0942 'International Tables Vol C Tables 4.2.6.8 and 6.1.1.4'
Fe Fe 0.3463 0.8444 'International Tables Vol C Tables 4.2.6.8 and 6.1.1.4'

loop_
_geom_angle_atom_site_label_1
_geom_angle_atom_site_label_2
_geom_angle_atom_site_label_3
_geom_angle
N4 Fe1 N3 110.34(8)
N4 Fe1 O5 115.08(7)
N3 Fe1 O5 101.66(7)
N4 Fe1 O3 117.59(6)
N3 Fe1 O3 116.51(6)
O5 Fe1 O3 93.53(5)
N8 Fe2 N7 113.61(7)
N8 Fe2 O9 104.15(6)
N7 Fe2 O9 99.40(6)
N8 Fe2 O11 125.17(7)
N7 Fe2 O11 113.52(7)
O9 Fe2 O11 94.21(5)
P1 N1 P2 134.25(9)
P3 N2 P4 135.95(9)
O1 N3 Fe1 161.08(15)
O2 N4 Fe1 164.30(15)
O4 N5 O3 112.94(15)
O6 N6 O5 115.00(16)
O7 N7 Fe2 164.98(15)
O8 N8 Fe2 164.68(14)
O12 N9 O11 112.26(16)
O10 N10 O9 114.75(15)
N5 O3 Fe1 110.70(11)
N6 O5 Fe1 119.46(11)
N10 O9 Fe2 117.19(11)
N9 O11 Fe2 106.71(11)
N1 P1 C7 113.13(7)
N1 P1 C13 110.35(8)
C7 P1 C13 108.99(7)
N1 P1 C1 110.02(8)
C7 P1 C1 108.00(8)
C13 P1 C1 106.07(8)
N1 P2 C25 107.69(7)
N1 P2 C19 115.32(7)
C25 P2 C19 105.34(8)
N1 P2 C31 111.58(8)
C25 P2 C31 107.96(7)
C19 P2 C31 108.54(8)
N2 P3 C43 113.72(8)
N2 P3 C49 111.06(8)
C43 P3 C49 108.62(7)
N2 P3 C37 108.48(8)
C43 P3 C37 107.82(8)
C49 P3 C37 106.87(8)
N2 P4 C67 115.03(8)
N2 P4 C61 107.91(8)
C67 P4 C61 106.02(8)
N2 P4 C55 110.41(8)
C67 P4 C55 108.25(8)
C61 P4 C55 109.01(8)
C2 C1 C6 119.60(16)
C2 C1 P1 119.25(13)
C6 C1 P1 120.99(13)
C3 C2 C1 120.19(17)
C3 C2 H2 119.9
C1 C2 H2 119.9
C4 C3 C2 119.82(17)
C4 C3 H3 120.1
C2 C3 H3 120.1
C3 C4 C5 120.48(18)
C3 C4 H4 119.8
C5 C4 H4 119.8
C4 C5 C6 120.00(18)
C4 C5 H5 120.0
C6 C5 H5 120.0
C5 C6 C1 119.91(17)
C5 C6 H6 120.0
C1 C6 H6 120.0
C8 C7 C12 119.53(15)
C8 C7 P1 117.89(12)
C12 C7 P1 122.12(13)
C9 C8 C7 120.27(16)
C9 C8 H8 119.9
C7 C8 H8 119.9
C8 C9 C10 119.94(16)
C8 C9 H9 120.0
C10 C9 H9 120.0
C11 C10 C9 120.04(16)
C11 C10 H10 120.0
C9 C10 H10 120.0
C10 C11 C12 120.48(17)
C10 C11 H11 119.8
C12 C11 H11 119.8
C11 C12 C7 119.74(16)
C11 C12 H12 120.1
C7 C12 H12 120.1
C18 C13 C14 119.53(16)
C18 C13 P1 119.67(13)
C14 C13 P1 120.77(13)
C15 C14 C13 120.01(17)
C15 C14 H14 120.0
C13 C14 H14 120.0
C14 C15 C16 120.20(17)
C14 C15 H15 119.9
C16 C15 H15 119.9
C17 C16 C15 120.22(17)
C17 C16 H16 119.9
C15 C16 H16 119.9
C16 C17 C18 120.04(18)
C16 C17 H17 120.0
C18 C17 H17 120.0
C17 C18 C13 119.99(17)
C17 C18 H18 120.0
C13 C18 H18 120.0
C20 C19 C24 119.39(16)
C20 C19 P2 123.20(13)
C24 C19 P2 117.31(13)
C21 C20 C19 119.62(17)
C21 C20 H20 120.2
C19 C20 H20 120.2
C22 C21 C20 120.33(17)
C22 C21 H21 119.8
C20 C21 H21 119.8
C21 C22 C23 120.47(18)
C21 C22 H22 119.8
C23 C22 H22 119.8
C22 C23 C24 119.85(19)
C22 C23 H23 120.1
C24 C23 H23 120.1
C23 C24 C19 120.35(17)
C23 C24 H24 119.8
C19 C24 H24 119.8
C26 C25 C30 119.86(15)
C26 C25 P2 120.29(12)
C30 C25 P2 119.77(13)
C27 C26 C25 120.11(16)
C27 C26 H26 119.9
C25 C26 H26 119.9
C26 C27 C28 119.95(17)
C26 C27 H27 120.0
C28 C27 H27 120.0
C29 C28 C27 120.31(16)
C29 C28 H28 119.8
C27 C28 H28 119.8
C28 C29 C30 120.22(16)
C28 C29 H29 119.9
C30 C29 H29 119.9
C29 C30 C25 119.54(16)
C29 C30 H30 120.2
C25 C30 H30 120.2
C36 C31 C32 119.17(15)
C36 C31 P2 119.62(13)
C32 C31 P2 121.20(13)
C33 C32 C31 120.10(17)
C33 C32 H32 120.0
C31 C32 H32 120.0
C32 C33 C34 120.30(17)
C32 C33 H33 119.9
C34 C33 H33 119.9
C33 C34 C35 120.09(16)
C33 C34 H34 120.0
C35 C34 H34 120.0
C36 C35 C34 119.96(17)
C36 C35 H35 120.0
C34 C35 H35 120.0
C35 C36 C31 120.35(16)
C35 C36 H36 119.8
C31 C36 H36 119.8
C38 C37 C42 119.72(17)
C38 C37 P3 118.84(14)
C42 C37 P3 121.41(13)
C39 C38 C37 119.80(18)
C39 C38 H38 120.1
C37 C38 H38 120.1
C38 C39 C40 120.19(18)
C38 C39 H39 119.9
C40 C39 H39 119.9
C41 C40 C39 120.33(18)
C41 C40 H40 119.8
C39 C40 H40 119.8
C40 C41 C42 120.16(18)
C40 C41 H41 119.9
C42 C41 H41 119.9
C41 C42 C37 119.80(17)
C41 C42 H42 120.1
C37 C42 H42 120.1
C48 C43 C44 119.54(15)
C48 C43 P3 122.42(13)
C44 C43 P3 117.71(13)
C45 C44 C43 120.44(16)
C45 C44 H44 119.8
C43 C44 H44 119.8
C44 C45 C46 119.72(16)
C44 C45 H45 120.1
C46 C45 H45 120.1
C47 C46 C45 120.21(16)
C47 C46 H46 119.9
C45 C46 H46 119.9
C46 C47 C48 120.29(17)
C46 C47 H47 119.9
C48 C47 H47 119.9
C47 C48 C43 119.79(17)
C47 C48 H48 120.1
C43 C48 H48 120.1
C54 C49 C50 120.00(15)
C54 C49 P3 119.58(13)
C50 C49 P3 120.35(13)
C51 C50 C49 119.85(17)
C51 C50 H50 120.1
C49 C50 H50 120.1
C50 C51 C52 120.03(17)
C50 C51 H51 120.0
C52 C51 H51 120.0
C53 C52 C51 120.28(17)
C53 C52 H52 119.9
C51 C52 H52 119.9
C52 C53 C54 120.15(17)
C52 C53 H53 119.9
C54 C53 H53 119.9
C49 C54 C53 119.68(16)
C49 C54 H54 120.2
C53 C54 H54 120.2
C56 C55 C60 119.08(16)
C56 C55 P4 120.18(13)
C60 C55 P4 120.74(13)
C57 C56 C55 120.43(16)
C57 C56 H56 119.8
C55 C56 H56 119.8
C58 C57 C56 120.11(17)
C58 C57 H57 119.9
C56 C57 H57 119.9
C59 C58 C57 119.66(17)
C59 C58 H58 120.2
C57 C58 H58 120.2
C60 C59 C58 120.53(17)
C60 C59 H59 119.7
C58 C59 H59 119.7
C59 C60 C55 120.20(17)
C59 C60 H60 119.9
C55 C60 H60 119.9
C62 C61 C66 120.03(16)
C62 C61 P4 120.91(13)
C66 C61 P4 119.05(14)
C63 C62 C61 119.73(17)
C63 C62 H62 120.1
C61 C62 H62 120.1
C62 C63 C64 120.14(18)
C62 C63 H63 119.9
C64 C63 H63 119.9
C65 C64 C63 119.91(17)
C65 C64 H64 120.0
C63 C64 H64 120.0
C64 C65 C66 120.71(18)
C64 C65 H65 119.6
C66 C65 H65 119.6
C65 C66 C61 119.46(18)
C65 C66 H66 120.3
C61 C66 H66 120.3
C72 C67 C68 119.56(16)
C72 C67 P4 122.39(14)
C68 C67 P4 117.92(13)
C69 C68 C67 120.18(19)
C69 C68 H68 119.9
C67 C68 H68 119.9
C70 C69 C68 119.5(2)
C70 C69 H69 120.2
C68 C69 H69 120.2
C71 C70 C69 120.98(19)
C71 C70 H70 119.5
C69 C70 H70 119.5
C70 C71 C72 120.0(2)
C70 C71 H71 120.0
C72 C71 H71 120.0
C71 C72 C67 119.78(19)
C71 C72 H72 120.1
C67 C72 H72 120.1

loop_
_geom_bond_atom_site_label_1
_geom_bond_atom_site_label_2
_geom_bond_distance
Fe1 N4 1.6911(16)
Fe1 N3 1.6987(17)
Fe1 O5 2.0017(13)
Fe1 O3 2.0382(14)
Fe2 N8 1.6934(16)
Fe2 N7 1.6993(16)
Fe2 O9 2.0148(13)
Fe2 O11 2.0720(14)
N1 P1 1.5874(14)
N1 P2 1.5883(14)
N2 P3 1.5827(14)
N2 P4 1.5866(15)
N3 O1 1.173(2)
N4 O2 1.1726(19)
N5 O4 1.236(2)
N5 O3 1.271(2)
N6 O6 1.214(2)
N6 O5 1.303(2)
N7 O7 1.169(2)
N8 O8 1.175(2)
N9 O12 1.236(2)
N9 O11 1.280(2)
N10 O10 1.222(2)
N10 O9 1.304(2)
P1 C7 1.7940(16)
P1 C13 1.7971(16)
P1 C1 1.8015(18)
P2 C25 1.7949(17)
P2 C19 1.7997(17)
P2 C31 1.8025(17)
P3 C43 1.7945(16)
P3 C49 1.7959(17)
P3 C37 1.7986(18)
P4 C67 1.7985(17)
P4 C61 1.7990(17)
P4 C55 1.8002(17)
C1 C2 1.396(2)
C1 C6 1.397(2)
C2 C3 1.389(3)
C2 H2 0.9300
C3 C4 1.385(3)
C3 H3 0.9300
C4 C5 1.387(3)
C4 H4 0.9300
C5 C6 1.390(3)
C5 H5 0.9300
C6 H6 0.9300
C7 C8 1.393(2)
C7 C12 1.397(2)
C8 C9 1.384(2)
C8 H8 0.9300
C9 C10 1.388(2)
C9 H9 0.9300
C10 C11 1.382(3)
C10 H10 0.9300
C11 C12 1.385(2)
C11 H11 0.9300
C12 H12 0.9300
C13 C18 1.389(2)
C13 C14 1.397(2)
C14 C15 1.380(2)
C14 H14 0.9300
C15 C16 1.383(3)
C15 H15 0.9300
C16 C17 1.380(3)
C16 H16 0.9300
C17 C18 1.389(2)
C17 H17 0.9300
C18 H18 0.9300
C19 C20 1.394(2)
C19 C24 1.396(2)
C20 C21 1.391(2)
C20 H20 0.9300
C21 C22 1.378(3)
C21 H21 0.9300
C22 C23 1.380(3)
C22 H22 0.9300
C23 C24 1.384(3)
C23 H23 0.9300
C24 H24 0.9300
C25 C26 1.395(2)
C25 C30 1.398(2)
C26 C27 1.381(2)
C26 H26 0.9300
C27 C28 1.392(2)
C27 H27 0.9300
C28 C29 1.381(3)
C28 H28 0.9300
C29 C30 1.391(2)
C29 H29 0.9300
C30 H30 0.9300
C31 C36 1.395(2)
C31 C32 1.401(2)
C32 C33 1.384(2)
C32 H32 0.9300
C33 C34 1.385(3)
C33 H33 0.9300
C34 C35 1.388(3)
C34 H34 0.9300
C35 C36 1.387(2)
C35 H35 0.9300
C36 H36 0.9300
C37 C38 1.395(2)
C37 C42 1.400(2)
C38 C39 1.383(3)
C38 H38 0.9300
C39 C40 1.387(3)
C39 H39 0.9300
C40 C41 1.381(3)
C40 H40 0.9300
C41 C42 1.385(3)
C41 H41 0.9300
C42 H42 0.9300
C43 C48 1.390(2)
C43 C44 1.391(2)
C44 C45 1.384(2)
C44 H44 0.9300
C45 C46 1.385(3)
C45 H45 0.9300
C46 C47 1.380(3)
C46 H46 0.9300
C47 C48 1.389(2)
C47 H47 0.9300
C48 H48 0.9300
C49 C54 1.387(2)
C49 C50 1.398(2)
C50 C51 1.382(2)
C50 H50 0.9300
C51 C52 1.387(3)
C51 H51 0.9300
C52 C53 1.382(3)
C52 H52 0.9300
C53 C54 1.391(2)
C53 H53 0.9300
C54 H54 0.9300
C55 C56 1.392(2)
C55 C60 1.400(2)
C56 C57 1.389(2)
C56 H56 0.9300
C57 C58 1.388(3)
C57 H57 0.9300
C58 C59 1.387(3)
C58 H58 0.9300
C59 C60 1.382(2)
C59 H59 0.9300
C60 H60 0.9300
C61 C62 1.392(2)
C61 C66 1.394(2)
C62 C63 1.388(2)
C62 H62 0.9300
C63 C64 1.389(3)
C63 H63 0.9300
C64 C65 1.378(3)
C64 H64 0.9300
C65 C66 1.386(3)
C65 H65 0.9300
C66 H66 0.9300
C67 C72 1.391(2)
C67 C68 1.399(3)
C68 C69 1.384(3)
C68 H68 0.9300
C69 C70 1.381(3)
C69 H69 0.9300
C70 C71 1.375(3)
C70 H70 0.9300
C71 C72 1.389(3)
C71 H71 0.9300
C72 H72 0.9300
